data_7029632
loop_
_publ_author_name
'Zhao, Ning'
'Hou, Guohua'
'Deng, Xuebin'
'Zi, Guofu'
'Walter, Marc D.'

_publ_section_title
;
 Group 4 metal complexes with new chiral pincer NHC-ligands: synthesis,
 structure and catalytic activity.
;
_journal_issue 22
_journal_name_full 'Dalton transactions (Cambridge, England : 2003)'
_journal_page_first 8261
_journal_page_last 8272
_journal_paper_doi 10.1039/c4dt00510d
_journal_volume 43
_journal_year 2014
_chemical_absolute_configuration ad
_chemical_formula_moiety 'C71 H92 Cl N3 O3 Zr'
_chemical_formula_sum 'C71 H92 Cl N3 O3 Zr'
_chemical_formula_weight 1162.15
_chemical_name_systematic
; 
 ? 
;
_space_group_IT_number 19
_symmetry_cell_setting orthorhombic
_symmetry_space_group_name_Hall 'P 2ac 2ab'
_symmetry_space_group_name_H-M 'P 21 21 21'
_atom_sites_solution_hydrogens geom
_atom_sites_solution_primary direct
_atom_sites_solution_secondary difmap
_audit_creation_method SHELXL-97
_cell_angle_alpha 90.00
_cell_angle_beta 90.00
_cell_angle_gamma 90.00
_cell_formula_units_Z 4
_cell_length_a 15.2108(10)
_cell_length_b 18.9002(13)
_cell_length_c 22.5907(16)
_cell_measurement_reflns_used 9952
_cell_measurement_temperature 110(2)
_cell_measurement_theta_max 27.40
_cell_measurement_theta_min 2.49
_cell_volume 6494.5(8)
_computing_cell_refinement 'Bruker SAINT'
_computing_data_collection 'Bruker APEX2'
_computing_data_reduction 'Bruker SAINT'
_computing_molecular_graphics 'Bruker SHELXTL'
_computing_publication_material 'Bruker SHELXTL'
_computing_structure_refinement 'SHELXL-97 (Sheldrick, 2008)'
_computing_structure_solution 'SHELXS-97 (Sheldrick, 2008)'
_diffrn_ambient_temperature 110(2)
_diffrn_measured_fraction_theta_full 0.998
_diffrn_measured_fraction_theta_max 0.998
_diffrn_measurement_device_type 'Bruker APEX-II CCD'
_diffrn_measurement_method '\f and \w scans'
_diffrn_radiation_monochromator graphite
_diffrn_radiation_source 'fine-focus sealed tube'
_diffrn_radiation_type MoK\a
_diffrn_radiation_wavelength 0.71073
_diffrn_reflns_av_R_equivalents 0.0346
_diffrn_reflns_av_sigmaI/netI 0.0401
_diffrn_reflns_limit_h_max 18
_diffrn_reflns_limit_h_min -17
_diffrn_reflns_limit_k_max 22
_diffrn_reflns_limit_k_min -18
_diffrn_reflns_limit_l_max 27
_diffrn_reflns_limit_l_min -22
_diffrn_reflns_number 31878
_diffrn_reflns_theta_full 25.25
_diffrn_reflns_theta_max 25.25
_diffrn_reflns_theta_min 1.94
_exptl_absorpt_coefficient_mu 0.257
_exptl_absorpt_correction_T_max 0.9063
_exptl_absorpt_correction_T_min 0.8930
_exptl_absorpt_correction_type multi-scan
_exptl_absorpt_process_details SADABS
_exptl_crystal_colour colorless
_exptl_crystal_density_diffrn 1.189
_exptl_crystal_density_method 'not measured'
_exptl_crystal_description block
_exptl_crystal_F_000 2480
_exptl_crystal_size_max 0.45
_exptl_crystal_size_mid 0.42
_exptl_crystal_size_min 0.39
_refine_diff_density_max 0.488
_refine_diff_density_min -0.316
_refine_diff_density_rms 0.054
_refine_ls_abs_structure_details 'Flack H D (1983), Acta Cryst. A39, 876-881'
_refine_ls_abs_structure_Flack -0.04(3)
_refine_ls_extinction_method none
_refine_ls_goodness_of_fit_ref 1.039
_refine_ls_hydrogen_treatment constr
_refine_ls_matrix_type full
_refine_ls_number_parameters 739
_refine_ls_number_reflns 11742
_refine_ls_number_restraints 0
_refine_ls_restrained_S_all 1.039
_refine_ls_R_factor_all 0.0485
_refine_ls_R_factor_gt 0.0410
_refine_ls_shift/su_max 0.001
_refine_ls_shift/su_mean 0.000
_refine_ls_structure_factor_coef Fsqd
_refine_ls_weighting_details 'calc w=1/[\s^2^(Fo^2^)+(0.0562P)^2^+2.9377P] where P=(Fo^2^+2Fc^2^)/3'
_refine_ls_weighting_scheme calc
_refine_ls_wR_factor_gt 0.1017
_refine_ls_wR_factor_ref 0.1077
_reflns_number_gt 10522
_reflns_number_total 11742
_reflns_threshold_expression >2sigma(I)
_cod_data_source_file c4dt00510d2.cif
_cod_data_source_block compound20
_cod_depositor_comments
;
The following automatic conversions were performed:

'_symmetry_cell_setting' value 'Orthorhombic' changed to
'orthorhombic' according to
/usr/data/users/saulius/crontab/automatic-downloads/rss-feeds/RSC/lib/dictionaries/cif_core.dic
dictionary named 'cif_core.dic' version 2.4.2 from
2011-04-26.

'_exptl_absorpt_correction_type' value 'Multi-scan'
changed to 'multi-scan' according to
/usr/data/users/saulius/crontab/automatic-downloads/rss-feeds/RSC/lib/dictionaries/cif_core.dic
dictionary named 'cif_core.dic' version 2.4.2 from 2011-04-26.

Automatic conversion script
Id: cif_fix_values 2281 2013-09-26 08:29:07Z andrius 

 Adding full bibliography for 7029625--7029632.cif.
;
_cod_original_sg_symbol_H-M P2(1)2(1)2(1)
_cod_database_code 7029632

loop_
_symmetry_equiv_pos_as_xyz
'x, y, z'
'-x+1/2, -y, z+1/2'
'-x, y+1/2, -z+1/2'
'x+1/2, -y+1/2, -z'

loop_
_atom_site_label
_atom_site_type_symbol
_atom_site_fract_x
_atom_site_fract_y
_atom_site_fract_z
_atom_site_U_iso_or_equiv
_atom_site_adp_type
_atom_site_occupancy
_atom_site_symmetry_multiplicity
_atom_site_calc_flag
_atom_site_refinement_flags
_atom_site_disorder_assembly
_atom_site_disorder_group
C1 C 0.6025(3) 0.43135(15) -0.01908(13) 0.0411(9) Uani 1 1 d . . .
C2 C 0.5434(3) 0.47920(16) -0.04704(15) 0.0459(9) Uani 1 1 d . . .
C3 C 0.4443(3) 0.46751(17) -0.04998(16) 0.0525(10) Uani 1 1 d . . .
C4 C 0.3993(3) 0.5207(2) -0.09254(19) 0.0680(13) Uani 1 1 d . . .
H4A H 0.4018 0.5683 -0.0754 0.102 Uiso 1 1 calc R . .
H4B H 0.3378 0.5070 -0.0984 0.102 Uiso 1 1 calc R . .
H4C H 0.4299 0.5205 -0.1307 0.102 Uiso 1 1 calc R . .
C5 C 0.4028(3) 0.4759(2) 0.01113(19) 0.0613(11) Uani 1 1 d . . .
H5A H 0.4223 0.4372 0.0369 0.092 Uiso 1 1 calc R . .
H5B H 0.3386 0.4747 0.0075 0.092 Uiso 1 1 calc R . .
H5C H 0.4208 0.5213 0.0283 0.092 Uiso 1 1 calc R . .
C6 C 0.4253(3) 0.39297(17) -0.07600(17) 0.0551(9) Uani 1 1 d . . .
H6A H 0.4592 0.3865 -0.1125 0.083 Uiso 1 1 calc R . .
H6B H 0.3624 0.3887 -0.0848 0.083 Uiso 1 1 calc R . .
H6C H 0.4422 0.3567 -0.0472 0.083 Uiso 1 1 calc R . .
C7 C 0.5827(3) 0.53887(16) -0.07451(15) 0.0508(9) Uani 1 1 d . . .
H7 H 0.5450 0.5734 -0.0915 0.061 Uiso 1 1 calc R . .
C8 C 0.6721(3) 0.54989(18) -0.07800(16) 0.0554(10) Uani 1 1 d . . .
C9 C 0.7118(4) 0.6156(2) -0.10857(18) 0.0716(14) Uani 1 1 d . . .
C10 C 0.6478(5) 0.6626(3) -0.1350(3) 0.119(3) Uani 1 1 d . . .
H10A H 0.6087 0.6354 -0.1609 0.178 Uiso 1 1 calc R . .
H10B H 0.6782 0.6989 -0.1582 0.178 Uiso 1 1 calc R . .
H10C H 0.6131 0.6853 -0.1038 0.178 Uiso 1 1 calc R . .
C11 C 0.7736(5) 0.5906(3) -0.1614(3) 0.107(2) Uani 1 1 d . . .
H11A H 0.7404 0.5596 -0.1880 0.160 Uiso 1 1 calc R . .
H11B H 0.8241 0.5647 -0.1453 0.160 Uiso 1 1 calc R . .
H11C H 0.7944 0.6321 -0.1834 0.160 Uiso 1 1 calc R . .
C12 C 0.7730(6) 0.6541(3) -0.0652(3) 0.133(3) Uani 1 1 d . . .
H12A H 0.8087 0.6887 -0.0868 0.200 Uiso 1 1 calc R . .
H12B H 0.8117 0.6196 -0.0459 0.200 Uiso 1 1 calc R . .
H12C H 0.7378 0.6786 -0.0352 0.200 Uiso 1 1 calc R . .
C13 C 0.7270(3) 0.49860(18) -0.05400(14) 0.0485(9) Uani 1 1 d . . .
H13 H 0.7889 0.5040 -0.0573 0.058 Uiso 1 1 calc R . .
C14 C 0.6933(3) 0.43970(16) -0.02534(13) 0.0415(8) Uani 1 1 d . . .
C15 C 0.7545(2) 0.38152(16) -0.00676(13) 0.0383(8) Uani 1 1 d . . .
H15A H 0.7307 0.3361 -0.0215 0.046 Uiso 1 1 calc R . .
H15B H 0.8120 0.3892 -0.0263 0.046 Uiso 1 1 calc R . .
C16 C 0.8579(2) 0.38769(14) 0.08173(13) 0.0334(7) Uani 1 1 d . . .
H16 H 0.8993 0.3515 0.0655 0.040 Uiso 1 1 calc R . .
C17 C 0.8941(2) 0.46108(16) 0.06951(13) 0.0356(7) Uani 1 1 d . . .
C18 C 0.8418(3) 0.52047(16) 0.07352(17) 0.0481(8) Uani 1 1 d . . .
H18 H 0.7815 0.5163 0.0839 0.058 Uiso 1 1 calc R . .
C19 C 0.8786(3) 0.5870(2) 0.06211(18) 0.0585(11) Uani 1 1 d . . .
H19 H 0.8429 0.6282 0.0646 0.070 Uiso 1 1 calc R . .
C20 C 0.9657(3) 0.5931(2) 0.04743(16) 0.0561(11) Uani 1 1 d . . .
H20 H 0.9904 0.6385 0.0408 0.067 Uiso 1 1 calc R . .
C21 C 1.0171(3) 0.5344(2) 0.04236(16) 0.0529(10) Uani 1 1 d . . .
H21 H 1.0770 0.5387 0.0311 0.064 Uiso 1 1 calc R . .
C22 C 0.9809(3) 0.46776(19) 0.05390(14) 0.0443(9) Uani 1 1 d . . .
H22 H 1.0168 0.4268 0.0509 0.053 Uiso 1 1 calc R . .
C23 C 0.8416(2) 0.37230(14) 0.14832(12) 0.0313(7) Uani 1 1 d . . .
H23 H 0.8272 0.4177 0.1688 0.038 Uiso 1 1 calc R . .
C24 C 0.9177(2) 0.33782(15) 0.17965(12) 0.0333(7) Uani 1 1 d . . .
C25 C 0.9691(2) 0.37569(18) 0.21836(16) 0.0459(8) Uani 1 1 d . . .
H25 H 0.9559 0.4240 0.2258 0.055 Uiso 1 1 calc R . .
C26 C 1.0404(3) 0.3440(2) 0.24683(18) 0.0575(10) Uani 1 1 d . . .
H26 H 1.0757 0.3705 0.2735 0.069 Uiso 1 1 calc R . .
C27 C 1.0593(3) 0.2730(2) 0.23566(17) 0.0579(10) Uani 1 1 d . . .
H27 H 1.1071 0.2506 0.2553 0.069 Uiso 1 1 calc R . .
C28 C 1.0093(3) 0.23572(19) 0.19668(16) 0.0550(10) Uani 1 1 d . . .
H28 H 1.0229 0.1876 0.1888 0.066 Uiso 1 1 calc R . .
C29 C 0.9390(3) 0.26720(16) 0.16845(15) 0.0464(8) Uani 1 1 d . . .
H29 H 0.9048 0.2406 0.1412 0.056 Uiso 1 1 calc R . .
C30 C 0.7185(2) 0.33719(15) 0.09400(12) 0.0344(7) Uani 1 1 d . A .
C31 C 0.7196(2) 0.30220(16) 0.19961(11) 0.0344(6) Uani 1 1 d . . .
H31A H 0.6595 0.3221 0.2021 0.041 Uiso 1 1 calc R . .
H31B H 0.7531 0.3201 0.2341 0.041 Uiso 1 1 calc R . .
C32 C 0.7135(2) 0.22248(15) 0.20420(12) 0.0339(7) Uani 1 1 d . A .
C33 C 0.7671(2) 0.18681(17) 0.24423(12) 0.0381(7) Uani 1 1 d . . .
H33 H 0.8110 0.2125 0.2651 0.046 Uiso 1 1 calc R . .
C34 C 0.7582(2) 0.11461(17) 0.25452(14) 0.0414(8) Uani 1 1 d . A .
C35 C 0.8160(3) 0.07612(18) 0.30018(16) 0.0495(9) Uani 1 1 d . . .
C36A C 0.7525(6) 0.0523(5) 0.3516(3) 0.070(3) Uani 0.553(10) 1 d P A 1
H36A H 0.7842 0.0209 0.3788 0.105 Uiso 0.553(10) 1 calc PR A 1
H36B H 0.7021 0.0271 0.3348 0.105 Uiso 0.553(10) 1 calc PR A 1
H36C H 0.7319 0.0941 0.3732 0.105 Uiso 0.553(10) 1 calc PR A 1
C37A C 0.8846(7) 0.1233(5) 0.3237(4) 0.076(4) Uani 0.553(10) 1 d P A 1
H37A H 0.9240 0.0963 0.3496 0.114 Uiso 0.553(10) 1 calc PR A 1
H37B H 0.8572 0.1615 0.3464 0.114 Uiso 0.553(10) 1 calc PR A 1
H37C H 0.9184 0.1434 0.2909 0.114 Uiso 0.553(10) 1 calc PR A 1
C38A C 0.8500(8) 0.0122(6) 0.2696(5) 0.084(4) Uani 0.553(10) 1 d P A 1
H38A H 0.8659 0.0244 0.2288 0.127 Uiso 0.553(10) 1 calc PR A 1
H38B H 0.8045 -0.0245 0.2692 0.127 Uiso 0.553(10) 1 calc PR A 1
H38C H 0.9021 -0.0054 0.2905 0.127 Uiso 0.553(10) 1 calc PR A 1
C36B C 0.7984(9) 0.1057(8) 0.3617(4) 0.080(4) Uani 0.447(10) 1 d P A 2
H36D H 0.7988 0.0670 0.3906 0.120 Uiso 0.447(10) 1 calc PR A 2
H36E H 0.7409 0.1291 0.3622 0.120 Uiso 0.447(10) 1 calc PR A 2
H36F H 0.8443 0.1400 0.3719 0.120 Uiso 0.447(10) 1 calc PR A 2
C37B C 0.9171(6) 0.0836(6) 0.2869(4) 0.059(3) Uani 0.447(10) 1 d P A 2
H37D H 0.9331 0.1338 0.2863 0.089 Uiso 0.447(10) 1 calc PR A 2
H37E H 0.9303 0.0623 0.2484 0.089 Uiso 0.447(10) 1 calc PR A 2
H37F H 0.9507 0.0594 0.3179 0.089 Uiso 0.447(10) 1 calc PR A 2
C38B C 0.8027(11) -0.0024(6) 0.3051(8) 0.092(5) Uani 0.447(10) 1 d P A 2
H38D H 0.8477 -0.0225 0.3312 0.138 Uiso 0.447(10) 1 calc PR A 2
H38E H 0.8074 -0.0239 0.2657 0.138 Uiso 0.447(10) 1 calc PR A 2
H38F H 0.7443 -0.0121 0.3215 0.138 Uiso 0.447(10) 1 calc PR A 2
C39 C 0.6918(3) 0.08027(16) 0.22315(14) 0.0413(8) Uani 1 1 d . . .
H39 H 0.6840 0.0311 0.2301 0.050 Uiso 1 1 calc R A .
C40 C 0.6361(2) 0.11241(16) 0.18254(13) 0.0343(7) Uani 1 1 d . A .
C41 C 0.5608(3) 0.07122(14) 0.15342(13) 0.0383(7) Uani 1 1 d . . .
C42 C 0.4723(2) 0.10408(18) 0.17076(16) 0.0450(8) Uani 1 1 d . A .
H42A H 0.4695 0.1529 0.1563 0.068 Uiso 1 1 calc R . .
H42B H 0.4663 0.1038 0.2140 0.068 Uiso 1 1 calc R . .
H42C H 0.4244 0.0765 0.1532 0.068 Uiso 1 1 calc R . .
C43 C 0.5693(3) 0.07140(16) 0.08565(13) 0.0438(7) Uani 1 1 d . A .
H43A H 0.5191 0.0464 0.0682 0.066 Uiso 1 1 calc R . .
H43B H 0.6239 0.0476 0.0742 0.066 Uiso 1 1 calc R . .
H43C H 0.5702 0.1203 0.0713 0.066 Uiso 1 1 calc R . .
C44 C 0.5582(3) -0.00686(16) 0.17366(15) 0.0483(9) Uani 1 1 d . A .
H44A H 0.5521 -0.0088 0.2168 0.072 Uiso 1 1 calc R . .
H44B H 0.6128 -0.0305 0.1619 0.072 Uiso 1 1 calc R . .
H44C H 0.5081 -0.0308 0.1551 0.072 Uiso 1 1 calc R . .
C45 C 0.6489(2) 0.18591(15) 0.17198(12) 0.0325(7) Uani 1 1 d . . .
C46 C 0.4822(3) 0.34185(18) 0.19547(15) 0.0449(9) Uani 1 1 d . . .
H46A H 0.5069 0.3661 0.2306 0.054 Uiso 1 1 calc R . .
H46B H 0.4951 0.2907 0.1995 0.054 Uiso 1 1 calc R . .
C47 C 0.3834(3) 0.3522(3) 0.1949(2) 0.0703(13) Uani 1 1 d . . .
H47A H 0.3700 0.4029 0.1936 0.105 Uiso 1 1 calc R . .
H47B H 0.3579 0.3315 0.2308 0.105 Uiso 1 1 calc R . .
H47C H 0.3584 0.3290 0.1600 0.105 Uiso 1 1 calc R . .
C48 C 0.5353(3) 0.44687(17) 0.14243(16) 0.0502(9) Uani 1 1 d . . .
H48A H 0.4787 0.4679 0.1550 0.060 Uiso 1 1 calc R . .
H48B H 0.5476 0.4635 0.1017 0.060 Uiso 1 1 calc R . .
C49 C 0.6073(3) 0.47296(18) 0.18312(17) 0.0505(9) Uani 1 1 d . . .
H49A H 0.5938 0.4592 0.2239 0.076 Uiso 1 1 calc R . .
H49B H 0.6113 0.5246 0.1805 0.076 Uiso 1 1 calc R . .
H49C H 0.6635 0.4519 0.1713 0.076 Uiso 1 1 calc R . .
C50 C 0.7158(2) 0.18923(17) 0.01024(14) 0.0389(7) Uani 1 1 d . . .
H50A H 0.7135 0.1599 0.0465 0.047 Uiso 1 1 calc R . .
H50B H 0.7683 0.2201 0.0121 0.047 Uiso 1 1 calc R . .
C51 C 0.7182(3) 0.14320(19) -0.04447(15) 0.0475(8) Uani 1 1 d . . .
H51A H 0.6828 0.0997 -0.0391 0.057 Uiso 1 1 calc R . .
H51B H 0.7792 0.1300 -0.0550 0.057 Uiso 1 1 calc R . .
C52 C 0.6777(3) 0.1916(2) -0.09099(14) 0.0521(9) Uani 1 1 d . . .
H52A H 0.7217 0.2256 -0.1065 0.063 Uiso 1 1 calc R . .
H52B H 0.6533 0.1640 -0.1244 0.063 Uiso 1 1 calc R . .
C53 C 0.6060(2) 0.22932(17) -0.05737(13) 0.0416(8) Uani 1 1 d . . .
H53A H 0.5975 0.2778 -0.0729 0.050 Uiso 1 1 calc R . .
H53B H 0.5497 0.2033 -0.0607 0.050 Uiso 1 1 calc R . .
C54 C 0.7727(4) 0.6277(3) 0.2044(2) 0.0771(15) Uani 1 1 d . . .
H54 H 0.7608 0.6331 0.1634 0.093 Uiso 1 1 calc R . .
C55 C 0.8413(5) 0.5865(3) 0.2216(2) 0.097(2) Uani 1 1 d . . .
H55 H 0.8760 0.5638 0.1923 0.117 Uiso 1 1 calc R . .
C56 C 0.8615(7) 0.5769(3) 0.2786(3) 0.140(4) Uani 1 1 d . . .
H56 H 0.9088 0.5472 0.2903 0.168 Uiso 1 1 calc R . .
C57 C 0.8107(9) 0.6120(7) 0.3198(3) 0.186(7) Uani 1 1 d . . .
H57 H 0.8254 0.6074 0.3605 0.223 Uiso 1 1 calc R . .
C58 C 0.7417(7) 0.6523(7) 0.3050(4) 0.194(8) Uani 1 1 d . . .
H58 H 0.7074 0.6744 0.3349 0.233 Uiso 1 1 calc R . .
C59 C 0.7201(5) 0.6618(4) 0.2447(3) 0.121(3) Uani 1 1 d . . .
H59 H 0.6717 0.6902 0.2328 0.145 Uiso 1 1 calc R . .
C60 C 0.7823(11) 0.8132(7) 0.1227(5) 0.193(7) Uani 1 1 d . . .
H60 H 0.7679 0.8118 0.1636 0.232 Uiso 1 1 calc R . .
C61 C 0.7262(8) 0.8505(7) 0.0773(7) 0.207(6) Uani 1 1 d . . .
H61 H 0.6750 0.8763 0.0880 0.249 Uiso 1 1 calc R . .
C62 C 0.7523(7) 0.8452(6) 0.0225(5) 0.172(5) Uani 1 1 d . . .
H62 H 0.7119 0.8603 -0.0070 0.206 Uiso 1 1 calc R . .
C63 C 0.8293(9) 0.8208(4) 0.0033(4) 0.151(4) Uani 1 1 d . . .
H63 H 0.8475 0.8271 -0.0366 0.181 Uiso 1 1 calc R . .
C64 C 0.8794(8) 0.7874(3) 0.0423(3) 0.163(5) Uani 1 1 d . . .
H64 H 0.9334 0.7670 0.0300 0.195 Uiso 1 1 calc R . .
C65 C 0.8537(10) 0.7823(3) 0.1006(4) 0.178(6) Uani 1 1 d . . .
H65 H 0.8892 0.7549 0.1266 0.213 Uiso 1 1 calc R . .
C66 C -0.0534(3) 0.8088(3) 0.83250(18) 0.108(2) Uani 1 1 d G . .
H66 H -0.0937 0.8187 0.8014 0.130 Uiso 1 1 calc R . .
C67 C -0.0159(3) 0.8640(2) 0.8643(3) 0.123(3) Uani 1 1 d G . .
H67 H -0.0305 0.9116 0.8550 0.148 Uiso 1 1 calc R . .
C68 C 0.0431(4) 0.8496(3) 0.9098(2) 0.120(2) Uani 1 1 d G . .
H68 H 0.0687 0.8873 0.9316 0.144 Uiso 1 1 calc R . .
C69 C 0.0644(4) 0.7799(3) 0.9234(3) 0.170(4) Uani 1 1 d G . .
H69 H 0.1047 0.7701 0.9545 0.204 Uiso 1 1 calc R . .
C70 C 0.0269(4) 0.7248(2) 0.8916(3) 0.200(6) Uani 1 1 d G . .
H70 H 0.0415 0.6772 0.9009 0.240 Uiso 1 1 calc R . .
C71 C -0.0321(4) 0.7392(3) 0.8461(3) 0.145(3) Uani 1 1 d G . .
H71 H -0.0577 0.7015 0.8243 0.174 Uiso 1 1 calc R . .
Cl1 Cl 0.42845(6) 0.24314(4) 0.04325(3) 0.04079(18) Uani 1 1 d . A .
N1 N 0.76930(19) 0.37500(13) 0.05746(11) 0.0364(6) Uani 1 1 d . . .
N2 N 0.76161(18) 0.32892(12) 0.14494(10) 0.0330(6) Uani 1 1 d . . .
N3 N 0.5264(2) 0.36901(13) 0.14172(12) 0.0403(6) Uani 1 1 d . A .
O1 O 0.57167(18) 0.37609(10) 0.01337(8) 0.0390(5) Uani 1 1 d . A .
O2 O 0.59925(14) 0.22226(10) 0.13248(8) 0.0329(5) Uani 1 1 d . A .
O3 O 0.63586(15) 0.23123(10) 0.00404(8) 0.0352(5) Uani 1 1 d . A .
Zr1 Zr 0.56860(2) 0.301412(13) 0.076589(11) 0.03247(8) Uani 1 1 d . . .

loop_
_atom_site_aniso_label
_atom_site_aniso_U_11
_atom_site_aniso_U_22
_atom_site_aniso_U_33
_atom_site_aniso_U_23
_atom_site_aniso_U_13
_atom_site_aniso_U_12
C1 0.077(3) 0.0223(14) 0.0239(15) 0.0041(11) -0.0090(15) -0.0090(15)
C2 0.075(3) 0.0294(16) 0.0338(17) 0.0012(13) -0.0090(16) -0.0067(16)
C3 0.082(3) 0.0317(16) 0.0443(18) 0.0095(14) -0.010(2) -0.0029(19)
C4 0.090(3) 0.050(2) 0.064(3) 0.0202(19) -0.022(2) 0.003(2)
C5 0.079(3) 0.043(2) 0.062(2) 0.0095(17) -0.003(2) 0.0021(19)
C6 0.074(3) 0.0390(17) 0.052(2) 0.0049(15) -0.015(2) -0.0082(18)
C7 0.083(3) 0.0320(15) 0.0374(16) 0.0109(14) -0.013(2) -0.0060(17)
C8 0.096(3) 0.0386(18) 0.0315(17) 0.0103(15) -0.017(2) -0.0208(19)
C9 0.122(4) 0.044(2) 0.049(2) 0.0253(17) -0.023(3) -0.024(2)
C10 0.139(6) 0.086(4) 0.132(5) 0.083(4) -0.009(5) -0.013(4)
C11 0.150(6) 0.088(4) 0.083(4) 0.042(3) 0.010(4) -0.027(4)
C12 0.235(8) 0.080(4) 0.085(4) 0.035(3) -0.045(5) -0.096(5)
C13 0.081(3) 0.0371(17) 0.0272(16) 0.0082(13) -0.0033(17) -0.0134(18)
C14 0.072(3) 0.0324(16) 0.0203(14) 0.0040(12) -0.0062(15) -0.0099(16)
C15 0.061(2) 0.0313(15) 0.0225(14) -0.0017(11) 0.0024(14) -0.0090(15)
C16 0.0493(19) 0.0258(14) 0.0252(14) -0.0001(12) 0.0025(14) -0.0007(12)
C17 0.057(2) 0.0302(15) 0.0193(14) 0.0010(12) -0.0010(14) -0.0065(13)
C18 0.065(2) 0.0307(16) 0.0488(19) 0.0068(15) 0.0015(19) -0.0066(15)
C19 0.081(3) 0.0347(19) 0.060(3) 0.0033(16) -0.008(2) -0.0014(19)
C20 0.091(3) 0.043(2) 0.0347(18) 0.0024(15) -0.0033(19) -0.030(2)
C21 0.062(2) 0.057(2) 0.0394(19) -0.0107(16) 0.0048(17) -0.026(2)
C22 0.058(2) 0.0459(19) 0.0294(16) -0.0078(14) -0.0016(15) -0.0119(17)
C23 0.0468(19) 0.0226(14) 0.0245(14) -0.0006(11) 0.0017(13) -0.0011(12)
C24 0.0400(19) 0.0331(15) 0.0267(14) 0.0035(11) 0.0088(13) 0.0038(13)
C25 0.052(2) 0.0385(17) 0.047(2) 0.0014(15) -0.0006(16) 0.0033(16)
C26 0.048(2) 0.073(3) 0.052(2) 0.0035(19) -0.0072(17) 0.0076(19)
C27 0.058(3) 0.068(2) 0.047(2) 0.0188(18) 0.008(2) 0.028(2)
C28 0.077(3) 0.043(2) 0.045(2) 0.0089(16) 0.010(2) 0.027(2)
C29 0.066(2) 0.0326(16) 0.0402(17) -0.0017(13) 0.0053(19) 0.0063(18)
C30 0.057(2) 0.0228(13) 0.0230(14) 0.0002(10) 0.0014(13) -0.0038(14)
C31 0.0559(19) 0.0285(14) 0.0189(12) -0.0018(12) -0.0034(12) -0.0067(15)
C32 0.054(2) 0.0297(14) 0.0182(13) 0.0003(10) 0.0010(13) -0.0069(14)
C33 0.055(2) 0.0385(17) 0.0210(13) 0.0008(12) -0.0061(13) -0.0084(15)
C34 0.062(2) 0.0363(17) 0.0265(15) 0.0049(12) -0.0046(15) -0.0026(16)
C35 0.068(3) 0.0421(19) 0.0384(19) 0.0120(15) -0.0144(18) -0.0035(17)
C36A 0.095(7) 0.070(6) 0.044(4) 0.030(4) -0.026(4) -0.009(5)
C37A 0.095(7) 0.061(5) 0.071(6) 0.030(5) -0.049(6) -0.014(5)
C38A 0.085(8) 0.087(7) 0.081(7) -0.010(5) -0.027(6) 0.054(6)
C36B 0.090(9) 0.116(11) 0.035(5) 0.023(5) -0.015(5) 0.031(8)
C37B 0.059(6) 0.068(6) 0.051(5) 0.014(5) -0.014(4) 0.016(5)
C38B 0.116(12) 0.055(6) 0.105(11) 0.034(7) -0.051(10) -0.012(7)
C39 0.064(2) 0.0274(16) 0.0329(17) 0.0029(12) 0.0003(16) -0.0021(15)
C40 0.051(2) 0.0297(15) 0.0218(14) -0.0010(11) 0.0031(14) -0.0065(14)
C41 0.058(2) 0.0265(14) 0.0306(15) 0.0022(11) -0.0011(16) -0.0066(15)
C42 0.056(2) 0.0374(18) 0.0420(19) 0.0048(14) -0.0010(16) -0.0067(16)
C43 0.060(2) 0.0387(15) 0.0330(16) -0.0077(12) -0.0036(18) -0.0124(17)
C44 0.067(3) 0.0299(15) 0.0481(19) 0.0062(13) -0.0098(19) -0.0123(17)
C45 0.0472(18) 0.0306(15) 0.0197(13) 0.0011(11) 0.0018(12) -0.0006(13)
C46 0.063(3) 0.0389(18) 0.0327(17) -0.0038(14) -0.0038(16) 0.0017(17)
C47 0.063(3) 0.092(3) 0.056(3) -0.006(2) 0.005(2) 0.012(3)
C48 0.078(3) 0.0321(16) 0.0399(19) -0.0033(14) -0.0060(17) 0.0073(16)
C49 0.068(3) 0.0335(18) 0.051(2) -0.0121(15) -0.0013(18) -0.0017(17)
C50 0.0444(18) 0.0371(17) 0.0352(16) 0.0019(13) -0.0002(14) -0.0045(15)
C51 0.060(2) 0.0433(19) 0.0390(19) -0.0032(15) 0.0043(17) 0.0007(17)
C52 0.072(3) 0.054(2) 0.0308(17) -0.0027(15) 0.0036(15) 0.004(2)
C53 0.063(2) 0.0369(16) 0.0244(15) -0.0030(12) -0.0055(14) -0.0040(15)
C54 0.112(4) 0.075(3) 0.044(2) -0.006(2) 0.009(3) -0.040(3)
C55 0.170(6) 0.062(3) 0.060(3) -0.001(2) -0.036(4) -0.046(4)
C56 0.264(10) 0.092(4) 0.064(4) 0.021(3) -0.042(5) -0.110(6)
C57 0.280(14) 0.237(12) 0.041(3) 0.001(5) 0.012(6) -0.223(13)
C58 0.185(10) 0.295(16) 0.102(7) -0.115(9) 0.086(7) -0.190(11)
C59 0.119(5) 0.142(6) 0.101(5) -0.056(4) 0.046(4) -0.083(5)
C60 0.307(17) 0.169(10) 0.103(7) -0.028(7) 0.031(9) -0.159(12)
C61 0.179(11) 0.239(14) 0.204(13) -0.104(12) 0.064(11) -0.090(10)
C62 0.131(7) 0.239(12) 0.145(9) -0.102(9) 0.002(6) -0.016(7)
C63 0.270(13) 0.088(5) 0.094(5) -0.011(4) -0.026(7) -0.037(6)
C64 0.348(15) 0.057(4) 0.083(5) 0.002(3) -0.031(7) -0.014(5)
C65 0.408(19) 0.051(3) 0.073(5) 0.007(3) 0.002(7) -0.056(6)
C66 0.120(5) 0.135(5) 0.070(3) 0.016(4) 0.000(3) -0.035(5)
C67 0.123(6) 0.093(5) 0.154(7) 0.032(5) -0.027(5) -0.034(4)
C68 0.134(6) 0.082(4) 0.143(7) -0.028(4) -0.028(5) -0.010(4)
C69 0.164(8) 0.186(9) 0.161(8) -0.013(7) -0.081(7) 0.021(8)
C70 0.119(7) 0.131(8) 0.350(18) -0.025(9) -0.051(9) 0.001(6)
C71 0.125(7) 0.129(7) 0.181(9) -0.058(6) 0.039(6) -0.041(5)
Cl1 0.0502(5) 0.0351(4) 0.0371(4) 0.0007(3) -0.0063(4) -0.0029(4)
N1 0.0571(18) 0.0282(13) 0.0239(12) -0.0011(9) -0.0008(11) -0.0043(12)
N2 0.0506(17) 0.0262(12) 0.0221(12) 0.0008(9) 0.0010(11) -0.0070(11)
N3 0.0616(18) 0.0271(13) 0.0320(14) -0.0019(10) -0.0045(13) 0.0023(12)
O1 0.0631(14) 0.0276(9) 0.0263(10) 0.0035(8) -0.0061(11) -0.0059(12)
O2 0.0534(14) 0.0253(9) 0.0201(9) 0.0013(7) -0.0026(9) -0.0047(9)
O3 0.0528(14) 0.0323(11) 0.0207(10) 0.0002(8) -0.0040(9) -0.0030(10)
Zr1 0.05277(18) 0.02354(12) 0.02111(12) 0.00099(10) -0.00340(13) -0.00393(14)

loop_
_atom_type_symbol
_atom_type_description
_atom_type_scat_dispersion_real
_atom_type_scat_dispersion_imag
_atom_type_scat_source
C C 0.0033 0.0016 'International Tables Vol C Tables 4.2.6.8 and 6.1.1.4'
H H 0.0000 0.0000 'International Tables Vol C Tables 4.2.6.8 and 6.1.1.4'
N N 0.0061 0.0033 'International Tables Vol C Tables 4.2.6.8 and 6.1.1.4'
O O 0.0106 0.0060 'International Tables Vol C Tables 4.2.6.8 and 6.1.1.4'
Zr Zr -2.9673 0.5597 'International Tables Vol C Tables 4.2.6.8 and 6.1.1.4'
Cl Cl 0.1484 0.1585 'International Tables Vol C Tables 4.2.6.8 and 6.1.1.4'

loop_
_geom_angle_atom_site_label_1
_geom_angle_atom_site_label_2
_geom_angle_atom_site_label_3
_geom_angle
O1 C1 C14 118.8(3)
O1 C1 C2 120.7(3)
C14 C1 C2 120.5(3)
C7 C2 C1 115.7(3)
C7 C2 C3 120.8(3)
C1 C2 C3 123.5(3)
C2 C3 C5 110.8(3)
C2 C3 C4 111.7(3)
C5 C3 C4 108.1(3)
C2 C3 C6 109.4(3)
C5 C3 C6 111.1(3)
C4 C3 C6 105.8(3)
C3 C4 H4A 109.5
C3 C4 H4B 109.5
H4A C4 H4B 109.5
C3 C4 H4C 109.5
H4A C4 H4C 109.5
H4B C4 H4C 109.5
C3 C5 H5A 109.5
C3 C5 H5B 109.5
H5A C5 H5B 109.5
C3 C5 H5C 109.5
H5A C5 H5C 109.5
H5B C5 H5C 109.5
C3 C6 H6A 109.5
C3 C6 H6B 109.5
H6A C6 H6B 109.5
C3 C6 H6C 109.5
H6A C6 H6C 109.5
H6B C6 H6C 109.5
C8 C7 C2 124.1(3)
C8 C7 H7 118.0
C2 C7 H7 118.0
C7 C8 C13 117.7(3)
C7 C8 C9 122.2(4)
C13 C8 C9 120.0(4)
C10 C9 C12 112.4(5)
C10 C9 C8 114.5(4)
C12 C9 C8 109.4(3)
C10 C9 C11 105.7(5)
C12 C9 C11 105.2(5)
C8 C9 C11 109.1(4)
C9 C10 H10A 109.5
C9 C10 H10B 109.5
H10A C10 H10B 109.5
C9 C10 H10C 109.5
H10A C10 H10C 109.5
H10B C10 H10C 109.5
C9 C11 H11A 109.5
C9 C11 H11B 109.5
H11A C11 H11B 109.5
C9 C11 H11C 109.5
H11A C11 H11C 109.5
H11B C11 H11C 109.5
C9 C12 H12A 109.5
C9 C12 H12B 109.5
H12A C12 H12B 109.5
C9 C12 H12C 109.5
H12A C12 H12C 109.5
H12B C12 H12C 109.5
C14 C13 C8 121.4(4)
C14 C13 H13 119.3
C8 C13 H13 119.3
C13 C14 C1 120.2(3)
C13 C14 C15 119.4(4)
C1 C14 C15 120.1(3)
N1 C15 C14 115.6(3)
N1 C15 H15A 108.4
C14 C15 H15A 108.4
N1 C15 H15B 108.4
C14 C15 H15B 108.4
H15A C15 H15B 107.4
N1 C16 C17 114.4(3)
N1 C16 C23 100.6(2)
C17 C16 C23 113.9(2)
N1 C16 H16 109.2
C17 C16 H16 109.2
C23 C16 H16 109.2
C22 C17 C18 119.8(3)
C22 C17 C16 118.7(3)
C18 C17 C16 121.5(3)
C17 C18 C19 119.2(4)
C17 C18 H18 120.4
C19 C18 H18 120.4
C20 C19 C18 120.4(4)
C20 C19 H19 119.8
C18 C19 H19 119.8
C21 C20 C19 120.4(4)
C21 C20 H20 119.8
C19 C20 H20 119.8
C20 C21 C22 119.5(4)
C20 C21 H21 120.2
C22 C21 H21 120.2
C17 C22 C21 120.6(4)
C17 C22 H22 119.7
C21 C22 H22 119.7
N2 C23 C24 114.8(2)
N2 C23 C16 100.8(2)
C24 C23 C16 114.4(3)
N2 C23 H23 108.8
C24 C23 H23 108.8
C16 C23 H23 108.8
C25 C24 C29 118.8(3)
C25 C24 C23 120.7(3)
C29 C24 C23 120.4(3)
C24 C25 C26 120.8(3)
C24 C25 H25 119.6
C26 C25 H25 119.6
C25 C26 C27 119.3(4)
C25 C26 H26 120.3
C27 C26 H26 120.3
C28 C27 C26 120.0(4)
C28 C27 H27 120.0
C26 C27 H27 120.0
C27 C28 C29 120.6(3)
C27 C28 H28 119.7
C29 C28 H28 119.7
C28 C29 C24 120.5(4)
C28 C29 H29 119.7
C24 C29 H29 119.7
N2 C30 N1 108.1(3)
N2 C30 Zr1 125.0(2)
N1 C30 Zr1 126.6(2)
N2 C31 C32 115.1(2)
N2 C31 H31A 108.5
C32 C31 H31A 108.5
N2 C31 H31B 108.5
C32 C31 H31B 108.5
H31A C31 H31B 107.5
C33 C32 C45 120.6(3)
C33 C32 C31 119.4(3)
C45 C32 C31 119.8(3)
C34 C33 C32 121.8(3)
C34 C33 H33 119.1
C32 C33 H33 119.1
C33 C34 C39 116.2(3)
C33 C34 C35 121.4(3)
C39 C34 C35 122.3(3)
C37A C35 C38A 114.4(7)
C37A C35 C38B 131.8(6)
C38A C35 C38B 43.7(7)
C37A C35 C36B 64.7(7)
C38A C35 C36B 141.8(6)
C38B C35 C36B 105.8(9)
C37A C35 C34 111.2(4)
C38A C35 C34 105.7(4)
C38B C35 C34 116.1(5)
C36B C35 C34 109.8(5)
C37A C35 C37B 47.2(5)
C38A C35 C37B 69.1(6)
C38B C35 C37B 103.6(8)
C36B C35 C37B 108.2(7)
C34 C35 C37B 112.9(4)
C37A C35 C36A 109.9(6)
C38A C35 C36A 108.9(7)
C38B C35 C36A 65.2(8)
C36B C35 C36A 47.5(6)
C34 C35 C36A 106.3(4)
C37B C35 C36A 139.8(5)
C35 C36A H36A 109.5
C35 C36A H36B 109.5
H36A C36A H36B 109.5
C35 C36A H36C 109.5
H36A C36A H36C 109.5
H36B C36A H36C 109.5
C35 C37A H37A 109.5
C35 C37A H37B 109.5
H37A C37A H37B 109.5
C35 C37A H37C 109.5
H37A C37A H37C 109.5
H37B C37A H37C 109.5
C35 C38A H38A 109.5
C35 C38A H38B 109.5
H38A C38A H38B 109.5
C35 C38A H38C 109.5
H38A C38A H38C 109.5
H38B C38A H38C 109.5
C35 C36B H36D 109.5
C35 C36B H36E 109.5
H36D C36B H36E 109.5
C35 C36B H36F 109.5
H36D C36B H36F 109.5
H36E C36B H36F 109.5
C35 C37B H37D 109.5
C35 C37B H37E 109.5
H37D C37B H37E 109.5
C35 C37B H37F 109.5
H37D C37B H37F 109.5
H37E C37B H37F 109.5
C35 C38B H38D 109.5
C35 C38B H38E 109.5
H38D C38B H38E 109.5
C35 C38B H38F 109.5
H38D C38B H38F 109.5
H38E C38B H38F 109.5
C40 C39 C34 125.0(3)
C40 C39 H39 117.5
C34 C39 H39 117.5
C39 C40 C45 117.0(3)
C39 C40 C41 121.1(3)
C45 C40 C41 121.7(3)
C40 C41 C42 109.9(3)
C40 C41 C43 111.3(3)
C42 C41 C43 109.1(3)
C40 C41 C44 112.1(3)
C42 C41 C44 106.8(3)
C43 C41 C44 107.4(2)
C41 C42 H42A 109.5
C41 C42 H42B 109.5
H42A C42 H42B 109.5
C41 C42 H42C 109.5
H42A C42 H42C 109.5
H42B C42 H42C 109.5
C41 C43 H43A 109.5
C41 C43 H43B 109.5
H43A C43 H43B 109.5
C41 C43 H43C 109.5
H43A C43 H43C 109.5
H43B C43 H43C 109.5
C41 C44 H44A 109.5
C41 C44 H44B 109.5
H44A C44 H44B 109.5
C41 C44 H44C 109.5
H44A C44 H44C 109.5
H44B C44 H44C 109.5
O2 C45 C32 118.8(3)
O2 C45 C40 121.9(3)
C32 C45 C40 119.3(3)
N3 C46 C47 113.5(3)
N3 C46 H46A 108.9
C47 C46 H46A 108.9
N3 C46 H46B 108.9
C47 C46 H46B 108.9
H46A C46 H46B 107.7
C46 C47 H47A 109.5
C46 C47 H47B 109.5
H47A C47 H47B 109.5
C46 C47 H47C 109.5
H47A C47 H47C 109.5
H47B C47 H47C 109.5
N3 C48 C49 113.4(3)
N3 C48 H48A 108.9
C49 C48 H48A 108.9
N3 C48 H48B 108.9
C49 C48 H48B 108.9
H48A C48 H48B 107.7
C48 C49 H49A 109.5
C48 C49 H49B 109.5
H49A C49 H49B 109.5
C48 C49 H49C 109.5
H49A C49 H49C 109.5
H49B C49 H49C 109.5
O3 C50 C51 104.8(3)
O3 C50 H50A 110.8
C51 C50 H50A 110.8
O3 C50 H50B 110.8
C51 C50 H50B 110.8
H50A C50 H50B 108.9
C50 C51 C52 102.0(3)
C50 C51 H51A 111.4
C52 C51 H51A 111.4
C50 C51 H51B 111.4
C52 C51 H51B 111.4
H51A C51 H51B 109.2
C53 C52 C51 103.2(3)
C53 C52 H52A 111.1
C51 C52 H52A 111.1
C53 C52 H52B 111.1
C51 C52 H52B 111.1
H52A C52 H52B 109.1
O3 C53 C52 105.3(3)
O3 C53 H53A 110.7
C52 C53 H53A 110.7
O3 C53 H53B 110.7
C52 C53 H53B 110.7
H53A C53 H53B 108.8
C55 C54 C59 121.7(6)
C55 C54 H54 119.1
C59 C54 H54 119.1
C56 C55 C54 122.0(8)
C56 C55 H55 119.0
C54 C55 H55 119.0
C55 C56 C57 117.1(10)
C55 C56 H56 121.4
C57 C56 H56 121.4
C58 C57 C56 123.0(9)
C58 C57 H57 118.5
C56 C57 H57 118.5
C57 C58 C59 119.7(10)
C57 C58 H58 120.2
C59 C58 H58 120.2
C54 C59 C58 116.4(9)
C54 C59 H59 121.8
C58 C59 H59 121.8
C65 C60 C61 114.3(10)
C65 C60 H60 122.9
C61 C60 H60 122.9
C62 C61 C60 115.9(13)
C62 C61 H61 122.1
C60 C61 H61 122.1
C61 C62 C63 127.2(13)
C61 C62 H62 116.4
C63 C62 H62 116.4
C64 C63 C62 117.0(11)
C64 C63 H63 121.5
C62 C63 H63 121.5
C63 C64 C65 120.4(12)
C63 C64 H64 119.8
C65 C64 H64 119.8
C60 C65 C64 124.1(12)
C60 C65 H65 118.0
C64 C65 H65 118.0
C67 C66 C71 120.0
C67 C66 H66 120.0
C71 C66 H66 120.0
C68 C67 C66 120.0
C68 C67 H67 120.0
C66 C67 H67 120.0
C67 C68 C69 120.0
C67 C68 H68 120.0
C69 C68 H68 120.0
C68 C69 C70 120.0
C68 C69 H69 120.0
C70 C69 H69 120.0
C71 C70 C69 120.0
C71 C70 H70 120.0
C69 C70 H70 120.0
C70 C71 C66 120.0
C70 C71 H71 120.0
C66 C71 H71 120.0
C30 N1 C15 124.3(3)
C30 N1 C16 112.7(3)
C15 N1 C16 119.5(3)
C30 N2 C23 112.7(2)
C30 N2 C31 123.2(3)
C23 N2 C31 120.3(2)
C48 N3 C46 112.2(3)
C48 N3 Zr1 126.8(2)
C46 N3 Zr1 121.0(2)
C1 O1 Zr1 158.6(2)
C45 O2 Zr1 156.72(19)
C50 O3 C53 109.7(2)
C50 O3 Zr1 127.21(16)
C53 O3 Zr1 122.84(19)
O1 Zr1 O2 164.40(10)
O1 Zr1 N3 94.57(9)
O2 Zr1 N3 94.90(9)
O1 Zr1 O3 83.70(8)
O2 Zr1 O3 85.23(7)
N3 Zr1 O3 172.13(10)
O1 Zr1 C30 84.08(10)
O2 Zr1 C30 83.51(9)
N3 Zr1 C30 90.25(11)
O3 Zr1 C30 81.95(9)
O1 Zr1 Cl1 96.57(7)
O2 Zr1 Cl1 93.37(6)
N3 Zr1 Cl1 102.84(9)
O3 Zr1 Cl1 84.99(6)
C30 Zr1 Cl1 166.78(7)

loop_
_geom_bond_atom_site_label_1
_geom_bond_atom_site_label_2
_geom_bond_distance
C1 O1 1.359(4)
C1 C14 1.398(5)
C1 C2 1.422(5)
C2 C7 1.419(5)
C2 C3 1.526(6)
C3 C5 1.526(6)
C3 C4 1.550(5)
C3 C6 1.554(5)
C4 H4A 0.9800
C4 H4B 0.9800
C4 H4C 0.9800
C5 H5A 0.9800
C5 H5B 0.9800
C5 H5C 0.9800
C6 H6A 0.9800
C6 H6B 0.9800
C6 H6C 0.9800
C7 C8 1.378(6)
C7 H7 0.9500
C8 C13 1.389(5)
C8 C9 1.545(5)
C9 C10 1.447(7)
C9 C12 1.535(7)
C9 C11 1.591(8)
C10 H10A 0.9800
C10 H10B 0.9800
C10 H10C 0.9800
C11 H11A 0.9800
C11 H11B 0.9800
C11 H11C 0.9800
C12 H12A 0.9800
C12 H12B 0.9800
C12 H12C 0.9800
C13 C14 1.386(5)
C13 H13 0.9500
C14 C15 1.500(5)
C15 N1 1.473(4)
C15 H15A 0.9900
C15 H15B 0.9900
C16 N1 1.474(4)
C16 C17 1.518(4)
C16 C23 1.552(4)
C16 H16 1.0000
C17 C22 1.373(5)
C17 C18 1.379(5)
C18 C19 1.400(5)
C18 H18 0.9500
C19 C20 1.371(6)
C19 H19 0.9500
C20 C21 1.362(6)
C20 H20 0.9500
C21 C22 1.399(5)
C21 H21 0.9500
C22 H22 0.9500
C23 N2 1.469(4)
C23 C24 1.506(4)
C23 H23 1.0000
C24 C25 1.374(5)
C24 C29 1.396(4)
C25 C26 1.396(5)
C25 H25 0.9500
C26 C27 1.397(6)
C26 H26 0.9500
C27 C28 1.360(6)
C27 H27 0.9500
C28 C29 1.380(5)
C28 H28 0.9500
C29 H29 0.9500
C30 N2 1.334(4)
C30 N1 1.338(4)
C30 Zr1 2.410(4)
C31 N2 1.479(4)
C31 C32 1.513(4)
C31 H31A 0.9900
C31 H31B 0.9900
C32 C33 1.392(4)
C32 C45 1.404(4)
C33 C34 1.391(4)
C33 H33 0.9500
C34 C39 1.394(5)
C34 C35 1.538(5)
C35 C37A 1.473(9)
C35 C38A 1.485(9)
C35 C38B 1.502(11)
C35 C36B 1.521(11)
C35 C37B 1.573(11)
C35 C36A 1.576(9)
C36A H36A 0.9800
C36A H36B 0.9800
C36A H36C 0.9800
C37A H37A 0.9800
C37A H37B 0.9800
C37A H37C 0.9800
C38A H38A 0.9800
C38A H38B 0.9800
C38A H38C 0.9800
C36B H36D 0.9800
C36B H36E 0.9800
C36B H36F 0.9800
C37B H37D 0.9800
C37B H37E 0.9800
C37B H37F 0.9800
C38B H38D 0.9800
C38B H38E 0.9800
C38B H38F 0.9800
C39 C40 1.389(5)
C39 H39 0.9500
C40 C45 1.423(4)
C40 C41 1.533(5)
C41 C42 1.534(5)
C41 C43 1.536(4)
C41 C44 1.545(4)
C42 H42A 0.9800
C42 H42B 0.9800
C42 H42C 0.9800
C43 H43A 0.9800
C43 H43B 0.9800
C43 H43C 0.9800
C44 H44A 0.9800
C44 H44B 0.9800
C44 H44C 0.9800
C45 O2 1.356(4)
C46 N3 1.480(4)
C46 C47 1.515(6)
C46 H46A 0.9900
C46 H46B 0.9900
C47 H47A 0.9800
C47 H47B 0.9800
C47 H47C 0.9800
C48 N3 1.478(4)
C48 C49 1.513(5)
C48 H48A 0.9900
C48 H48B 0.9900
C49 H49A 0.9800
C49 H49B 0.9800
C49 H49C 0.9800
C50 O3 1.458(4)
C50 C51 1.512(5)
C50 H50A 0.9900
C50 H50B 0.9900
C51 C52 1.523(5)
C51 H51A 0.9900
C51 H51B 0.9900
C52 C53 1.509(5)
C52 H52A 0.9900
C52 H52B 0.9900
C53 O3 1.460(3)
C53 H53A 0.9900
C53 H53B 0.9900
C54 C55 1.360(8)
C54 C59 1.372(8)
C54 H54 0.9500
C55 C56 1.336(8)
C55 H55 0.9500
C56 C57 1.378(15)
C56 H56 0.9500
C57 C58 1.339(19)
C57 H57 0.9500
C58 C59 1.411(13)
C58 H58 0.9500
C59 H59 0.9500
C60 C65 1.331(17)
C60 C61 1.511(19)
C60 H60 0.9500
C61 C62 1.305(15)
C61 H61 0.9500
C62 C63 1.330(13)
C62 H62 0.9500
C63 C64 1.325(12)
C63 H63 0.9500
C64 C65 1.376(11)
C64 H64 0.9500
C65 H65 0.9500
C66 C67 1.3900
C66 C71 1.3900
C66 H66 0.9500
C67 C68 1.3900
C67 H67 0.9500
C68 C69 1.3900
C68 H68 0.9500
C69 C70 1.3900
C69 H69 0.9500
C70 C71 1.3900
C70 H70 0.9500
C71 H71 0.9500
Cl1 Zr1 2.5149(10)
N3 Zr1 2.052(3)
O1 Zr1 2.0085(18)
O2 Zr1 2.0124(19)
O3 Zr1 2.344(2)
